data_4121635
loop_
_publ_author_name
'King, David M.'
'McMaster, Jonathan'
'Tuna, Floriana'
'McInnes, Eric J. L.'
'Lewis, William'
'Blake, Alexander J.'
'Liddle, Stephen T.'

_publ_section_title
;
 Synthesis and Characterization of an f-Block Terminal Parent Imido
 [U&#x2550;NH] Complex: A Masked Uranium(IV) Nitride.
;
_journal_issue 15
_journal_name_full 'Journal of the American Chemical Society'
_journal_page_first 5619
_journal_paper_doi 10.1021/ja502405e
_journal_volume 136
_journal_year 2014
_chemical_formula_moiety 'C66 H152 N10 Rb2 Si6 U2'
_chemical_formula_sum 'C66 H152 N10 Rb2 Si6 U2'
_chemical_formula_weight 1901.51
_chemical_name_systematic
;
 ?
;
_space_group_crystal_system orthorhombic
_space_group_IT_number 61
_space_group_name_Hall '-P 2ac 2ab'
_space_group_name_H-M_alt 'P b c a'
_symmetry_space_group_name_Hall '-P 2ac 2ab'
_symmetry_space_group_name_H-M 'P b c a'
_atom_sites_solution_hydrogens mixed
_atom_sites_solution_primary direct
_atom_sites_solution_secondary difmap
_audit_creation_date 2014-02-13
_audit_creation_method
;
Olex2 1.2
(compiled 2013.12.10 svn.r2850 for OlexSys, GUI svn.r4736)
;
_cell_angle_alpha 90
_cell_angle_beta 90
_cell_angle_gamma 90
_cell_formula_units_Z 4
_cell_length_a 13.7768(2)
_cell_length_b 23.1164(4)
_cell_length_c 26.8905(5)
_cell_measurement_reflns_used 5320
_cell_measurement_temperature 120(2)
_cell_measurement_theta_max 74.3720
_cell_measurement_theta_min 3.2660
_cell_volume 8563.8(3)
_computing_cell_refinement
;
CrysAlisPro, Agilent Technologies,
Version 1.171.36.28a (release 18-03-2013 CrysAlis171 .NET)
(compiled Mar 18 2013,11:47:30)
;
_computing_data_collection
;
CrysAlisPro, Agilent Technologies,
Version 1.171.36.28a (release 18-03-2013 CrysAlis171 .NET)
(compiled Mar 18 2013,11:47:30)
;
_computing_data_reduction
;
CrysAlisPro, Agilent Technologies,
Version 1.171.36.28a (release 18-03-2013 CrysAlis171 .NET)
(compiled Mar 18 2013,11:47:30)
;
_computing_molecular_graphics 'Olex2 (Dolomanov et al., 2009)'
_computing_publication_material 'Olex2 (Dolomanov et al., 2009)'
_computing_structure_refinement 'ShelXL (Sheldrick, 2008)'
_computing_structure_solution 'ShelXS (Sheldrick, 2008)'
_diffrn_ambient_temperature 120(2)
_diffrn_detector 'CCD area detector'
_diffrn_detector_area_resol_mean 10.6296
_diffrn_detector_type 'Agilent Diffraction Atlas detector'
_diffrn_measured_fraction_theta_full 0.988
_diffrn_measured_fraction_theta_max 0.960
_diffrn_measurement_details
;
  1 omega  -48.00  -15.00   1.0000    8.0000
omega____ theta____ kappa____ phi______ frames
    -      -38.5000   19.0000  -30.0000 33

  2 omega  -31.00   60.00   1.0000    8.0000
omega____ theta____ kappa____ phi______ frames
    -       39.1804  -38.0000   60.0000 91

  3 omega   82.00  173.00   1.0000   24.0000
omega____ theta____ kappa____ phi______ frames
    -      102.8295   30.0000    0.0000 91

  4 omega   50.00  122.00   1.0000   24.0000
omega____ theta____ kappa____ phi______ frames
    -      102.8295 -125.0000 -180.0000 72

  5 omega   31.00   59.00   1.0000   24.0000
omega____ theta____ kappa____ phi______ frames
    -      102.8295  -30.0000 -180.0000 28

  6 omega   42.00  102.00   1.0000   24.0000
omega____ theta____ kappa____ phi______ frames
    -      102.8295  -94.0000  -90.0000 60
;
_diffrn_measurement_device '\k-geometry diffractometer'
_diffrn_measurement_device_type 'GV1000, Atlas'
_diffrn_measurement_method '\w scans'
_diffrn_orient_matrix_UB_11 0.0140542000
_diffrn_orient_matrix_UB_12 0.0579295000
_diffrn_orient_matrix_UB_13 0.0273589000
_diffrn_orient_matrix_UB_21 0.0265343000
_diffrn_orient_matrix_UB_22 -0.0328373000
_diffrn_orient_matrix_UB_23 0.0479887000
_diffrn_orient_matrix_UB_31 0.1077629000
_diffrn_orient_matrix_UB_32 0.0006604000
_diffrn_orient_matrix_UB_33 -0.0152689000
_diffrn_radiation_collimation 'focusing mirrors'
_diffrn_radiation_monochromator mirror
_diffrn_radiation_probe x-ray
_diffrn_radiation_type CuK\a
_diffrn_radiation_wavelength 1.54184
_diffrn_reflns_av_R_equivalents 0.0563
_diffrn_reflns_av_unetI/netI 0.0664
_diffrn_reflns_Laue_measured_fraction_full 0.988
_diffrn_reflns_Laue_measured_fraction_max 0.960
_diffrn_reflns_limit_h_max 16
_diffrn_reflns_limit_h_min -9
_diffrn_reflns_limit_k_max 17
_diffrn_reflns_limit_k_min -28
_diffrn_reflns_limit_l_max 23
_diffrn_reflns_limit_l_min -33
_diffrn_reflns_number 19617
_diffrn_reflns_point_group_measured_fraction_full 0.988
_diffrn_reflns_point_group_measured_fraction_max 0.960
_diffrn_reflns_theta_full 67.684
_diffrn_reflns_theta_max 74.597
_diffrn_reflns_theta_min 3.287
_diffrn_source 'microfocus sealed tube'
_diffrn_source_target Cu
_diffrn_source_type 'Agilent Diffraction microfocus tube'
_exptl_absorpt_coefficient_mu 13.040
_exptl_absorpt_correction_T_max 0.621
_exptl_absorpt_correction_T_min 0.468
_exptl_absorpt_correction_type gaussian
_exptl_absorpt_process_details
;
CrysAlisPro, Agilent Technologies,
Version 1.171.36.28a (release 18-03-2013 CrysAlis171 .NET)
(compiled Mar 18 2013,11:47:30)
Numerical absorption correction based on gaussian integration over
            a multifaceted crystal model
;
_exptl_crystal_colour pink
_exptl_crystal_colour_primary pink
_exptl_crystal_density_diffrn 1.475
_exptl_crystal_description block
_exptl_crystal_F_000 3840
_exptl_crystal_size_max 0.0907
_exptl_crystal_size_mid 0.0684
_exptl_crystal_size_min 0.058
_refine_diff_density_max 1.702
_refine_diff_density_min -2.325
_refine_diff_density_rms 0.157
_refine_ls_extinction_method none
_refine_ls_goodness_of_fit_ref 1.013
_refine_ls_hydrogen_treatment mixed
_refine_ls_matrix_type full
_refine_ls_number_parameters 409
_refine_ls_number_reflns 8413
_refine_ls_number_restraints 13
_refine_ls_restrained_S_all 1.014
_refine_ls_R_factor_all 0.0752
_refine_ls_R_factor_gt 0.0439
_refine_ls_shift/su_max 0.001
_refine_ls_shift/su_mean 0.000
_refine_ls_structure_factor_coef Fsqd
_refine_ls_weighting_details 'w=1/[\s^2^(Fo^2^)+(0.0397P)^2^+28.3056P] where P=(Fo^2^+2Fc^2^)/3'
_refine_ls_weighting_scheme calc
_refine_ls_wR_factor_gt 0.0948
_refine_ls_wR_factor_ref 0.1103
_reflns_Friedel_coverage 0.000
_reflns_number_gt 5777
_reflns_number_total 8413
_reflns_threshold_expression 'I > 2\s(I)'
_cod_data_source_file ja502405e_si_002.cif
_cod_data_source_block 2d
_cod_depositor_comments 'Adding full bibliography for 4121632--4121637.cif.'
_cod_original_cell_volume 8563.9(3)
_cod_database_code 4121635
_nottingham_internal_coll_name UDKIOV
_nottingham_internal_coll_number 12729
_nottingham_internal_coll_client DK/STL
_nottingham_internal_coll_type custom
_nottingham_internal_coll_frame_time 8+24
_nottingham_internal_coll_frame_width 1
_nottingham_internal_coll_frame_method \w
_nottingham_internal_coll_user DMK
_nottingham_internal_coll_date 16/08/2012
_nottingham_internal_coll_location NOTTS
_nottingham_internal_process_user DMK
_nottingham_internal_process_date 28/08/2013
_nottingham_internal_solution_user DMK
_nottingham_internal_solution_date 28/08/2013
_nottingham_internal_refinement_user DMK
_nottingham_internal_refinement_date 28/08/2013
_nottingham_internal_self_validation_user DMK
_nottingham_internal_self_validation_date 14/02/2014
_shelxl_version_number 2014-1
_chemical_oxdiff_formula 'C66 H152 N10 Si6 Rb2 U2'
_chemical_oxdiff_usercomment 'UDKIOV #12729 IN FOMBLIN FILM ON MICROMOUNT FOR DMK/STL'
_shelx_space_group_comment
;
The symmetry employed for this shelxl refinement is uniquely defined
by the following loop, which should always be used as a source of
symmetry information in preference to the above space-group names.
They are only intended as comments.
;
_reflns_odcompleteness_completeness 98.59
_reflns_odcompleteness_iscentric 1
_reflns_odcompleteness_theta 67.13
_olex2_refinement_description
;
1. Fixed Uiso
 At 1.2 times of:
  All C(H) groups, All C(H,H) groups
 At 1.5 times of:
  All C(H,H,H) groups, All N(H) groups
2. Restrained distances
 N5-H5
 0.98 with sigma of 0.01
3. Uiso/Uaniso restraints and constraints
C17 \\sim C15 \\sim C16: within 2A with sigma of 0.01 and sigma for terminal
atoms of 0.02
4.a Ternary CH refined with riding coordinates:
 C1(H1), C4(H4), C7(H7), C12(H12), C15(H15), C18(H18), C23(H23), C26(H26),
 C29(H29)
4.b Secondary CH2 refined with riding coordinates:
 C10(H10A,H10B), C11(H11A,H11B), C21(H21A,H21B), C22(H22A,H22B), C32(H32A,
 H32B), C33(H33A,H33B)
4.c Idealised Me refined as rotating group:
 C2(H2A,H2B,H2C), C3(H3A,H3B,H3C), C5(H5A,H5B,H5C), C6(H6A,H6B,H6C), C8(H8A,
 H8B,H8C), C9(H9A,H9B,H9C), C13(H13A,H13B,H13C), C14(H14A,H14B,H14C), C16(H16A,
 H16B,H16C), C17(H17A,H17B,H17C), C19(H19A,H19B,H19C), C20(H20A,H20B,H20C),
 C24(H24A,H24B,H24C), C25(H25A,H25B,H25C), C27(H27A,H27B,H27C), C28(H28A,H28B,
 H28C), C30(H30A,H30B,H30C), C31(H31A,H31B,H31C)
;

loop_
_space_group_symop_operation_xyz
'x, y, z'
'-x+1/2, -y, z+1/2'
'-x, y+1/2, -z+1/2'
'x+1/2, -y+1/2, -z'
'-x, -y, -z'
'x-1/2, y, -z-1/2'
'x, -y-1/2, z-1/2'
'-x-1/2, y-1/2, z'

loop_
_atom_site_label
_atom_site_type_symbol
_atom_site_fract_x
_atom_site_fract_y
_atom_site_fract_z
_atom_site_U_iso_or_equiv
_atom_site_adp_type
_atom_site_occupancy
_atom_site_site_symmetry_order
_atom_site_calc_flag
_atom_site_refinement_flags_posn
U1 U 0.89632(2) 0.07652(2) 0.62384(2) 0.01947(8) Uani 1 1 d .
Rb1 Rb 1.11253(6) 0.05374(4) 0.49691(3) 0.0398(2) Uani 1 1 d .
Si1 Si 0.63349(14) 0.07754(11) 0.59171(9) 0.0295(5) Uani 1 1 d .
Si2 Si 1.00805(17) -0.05870(11) 0.67210(10) 0.0361(6) Uani 1 1 d .
Si3 Si 1.03845(17) 0.21145(11) 0.61494(10) 0.0346(5) Uani 1 1 d .
N1 N 0.7267(4) 0.0723(3) 0.6340(3) 0.0279(15) Uani 1 1 d .
N2 N 0.9714(5) 0.0115(3) 0.6793(3) 0.0289(15) Uani 1 1 d .
N3 N 0.9485(5) 0.1704(3) 0.6417(3) 0.0292(15) Uani 1 1 d .
N4 N 0.8500(5) 0.1042(3) 0.7172(3) 0.0322(16) Uani 1 1 d .
N5 N 0.9277(5) 0.0565(3) 0.5504(3) 0.0277(14) Uani 1 1 d D
H5 H 0.911(7) 0.068(4) 0.5163(14) 0.041 Uiso 1 1 d DR
C1 C 0.5852(8) 0.0059(5) 0.5744(4) 0.050(3) Uani 1 1 d .
H1 H 0.5328 0.0129 0.5494 0.060 Uiso 1 1 calc R
C2 C 0.6632(9) -0.0317(5) 0.5480(6) 0.064(3) Uani 1 1 d .
H2A H 0.6769 -0.0155 0.5150 0.096 Uiso 1 1 calc GR
H2B H 0.6390 -0.0714 0.5444 0.096 Uiso 1 1 calc GR
H2C H 0.7228 -0.0320 0.5678 0.096 Uiso 1 1 calc GR
C3 C 0.5366(8) -0.0275(5) 0.6187(4) 0.055(3) Uani 1 1 d .
H3A H 0.5870 -0.0422 0.6411 0.082 Uiso 1 1 calc GR
H3B H 0.4984 -0.0599 0.6057 0.082 Uiso 1 1 calc GR
H3C H 0.4939 -0.0011 0.6371 0.082 Uiso 1 1 calc GR
C4 C 0.5297(7) 0.1213(6) 0.6183(5) 0.058(3) Uani 1 1 d .
H4 H 0.5025 0.0970 0.6457 0.070 Uiso 1 1 calc R
C5 C 0.4459(9) 0.1279(8) 0.5804(7) 0.103(6) Uani 1 1 d .
H5A H 0.4693 0.1490 0.5511 0.155 Uiso 1 1 calc GR
H5B H 0.3925 0.1494 0.5958 0.155 Uiso 1 1 calc GR
H5C H 0.4230 0.0896 0.5703 0.155 Uiso 1 1 calc GR
C6 C 0.5482(9) 0.1791(6) 0.6411(6) 0.075(4) Uani 1 1 d .
H6A H 0.6017 0.1760 0.6650 0.113 Uiso 1 1 calc GR
H6B H 0.4896 0.1923 0.6583 0.113 Uiso 1 1 calc GR
H6C H 0.5655 0.2068 0.6150 0.113 Uiso 1 1 calc GR
C7 C 0.6835(8) 0.1123(6) 0.5326(4) 0.061(4) Uani 1 1 d .
H7 H 0.7495 0.0952 0.5276 0.073 Uiso 1 1 calc R
C8 C 0.6239(8) 0.0971(7) 0.4843(4) 0.066(4) Uani 1 1 d .
H8A H 0.6241 0.0552 0.4792 0.099 Uiso 1 1 calc GR
H8B H 0.6536 0.1162 0.4555 0.099 Uiso 1 1 calc GR
H8C H 0.5569 0.1106 0.4881 0.099 Uiso 1 1 calc GR
C9 C 0.7002(11) 0.1796(7) 0.5403(7) 0.097(6) Uani 1 1 d .
H9A H 0.6384 0.2000 0.5366 0.145 Uiso 1 1 calc GR
H9B H 0.7464 0.1937 0.5154 0.145 Uiso 1 1 calc GR
H9C H 0.7263 0.1865 0.5737 0.145 Uiso 1 1 calc GR
C10 C 0.6987(6) 0.0591(4) 0.6856(3) 0.035(2) Uani 1 1 d .
H10A H 0.7217 0.0199 0.6946 0.042 Uiso 1 1 calc R
H10B H 0.6271 0.0597 0.6885 0.042 Uiso 1 1 calc R
C11 C 0.7425(6) 0.1035(4) 0.7211(3) 0.035(2) Uani 1 1 d .
H11A H 0.7167 0.1424 0.7132 0.042 Uiso 1 1 calc R
H11B H 0.7235 0.0939 0.7557 0.042 Uiso 1 1 calc R
C12 C 0.9146(8) -0.0931(4) 0.6307(4) 0.044(2) Uani 1 1 d .
H12 H 0.8989 -0.0632 0.6050 0.053 Uiso 1 1 calc R
C13 C 0.9496(10) -0.1472(6) 0.6010(6) 0.075(4) Uani 1 1 d .
H13A H 1.0046 -0.1365 0.5798 0.112 Uiso 1 1 calc GR
H13B H 0.8963 -0.1616 0.5802 0.112 Uiso 1 1 calc GR
H13C H 0.9697 -0.1775 0.6243 0.112 Uiso 1 1 calc GR
C14 C 0.8176(8) -0.1058(5) 0.6574(5) 0.060(3) Uani 1 1 d .
H14A H 0.8230 -0.1422 0.6759 0.090 Uiso 1 1 calc GR
H14B H 0.7655 -0.1091 0.6328 0.090 Uiso 1 1 calc GR
H14C H 0.8027 -0.0742 0.6805 0.090 Uiso 1 1 calc GR
C15 C 1.0255(7) -0.0990(5) 0.7330(5) 0.053(3) Uani 1 1 d .
H15 H 1.0791 -0.0779 0.7504 0.063 Uiso 1 1 calc R
C16 C 0.9375(9) -0.0972(5) 0.7704(5) 0.059(3) Uani 1 1 d .
H16A H 0.9183 -0.0569 0.7761 0.088 Uiso 1 1 calc GR
H16B H 0.9567 -0.1148 0.8020 0.088 Uiso 1 1 calc GR
H16C H 0.8826 -0.1186 0.7563 0.088 Uiso 1 1 calc GR
C17 C 1.0619(10) -0.1607(6) 0.7279(6) 0.084(5) Uani 1 1 d .
H17A H 1.0109 -0.1849 0.7133 0.126 Uiso 1 1 calc GR
H17B H 1.0792 -0.1758 0.7608 0.126 Uiso 1 1 calc GR
H17C H 1.1193 -0.1613 0.7064 0.126 Uiso 1 1 calc GR
C18 C 1.1332(6) -0.0642(5) 0.6415(4) 0.041(2) Uani 1 1 d .
H18 H 1.1483 -0.1061 0.6364 0.049 Uiso 1 1 calc R
C19 C 1.2135(7) -0.0379(6) 0.6756(4) 0.058(3) Uani 1 1 d .
H19A H 1.2034 0.0039 0.6786 0.087 Uiso 1 1 calc GR
H19B H 1.2774 -0.0453 0.6609 0.087 Uiso 1 1 calc GR
H19C H 1.2100 -0.0558 0.7086 0.087 Uiso 1 1 calc GR
C20 C 1.1355(7) -0.0345(5) 0.5911(4) 0.048(3) Uani 1 1 d .
H20A H 1.0919 -0.0548 0.5682 0.072 Uiso 1 1 calc GR
H20B H 1.2018 -0.0354 0.5779 0.072 Uiso 1 1 calc GR
H20C H 1.1142 0.0057 0.5947 0.072 Uiso 1 1 calc GR
C21 C 0.9897(6) 0.0397(5) 0.7273(3) 0.039(2) Uani 1 1 d .
H21A H 1.0341 0.0730 0.7224 0.046 Uiso 1 1 calc R
H21B H 1.0215 0.0120 0.7501 0.046 Uiso 1 1 calc R
C22 C 0.8941(7) 0.0609(5) 0.7503(3) 0.040(2) Uani 1 1 d .
H22A H 0.8492 0.0279 0.7548 0.048 Uiso 1 1 calc R
H22B H 0.9068 0.0783 0.7833 0.048 Uiso 1 1 calc R
C23 C 1.1285(6) 0.1574(4) 0.5877(4) 0.041(2) Uani 1 1 d .
H23 H 1.0888 0.1280 0.5695 0.049 Uiso 1 1 calc R
C24 C 1.1849(8) 0.1243(5) 0.6265(5) 0.055(3) Uani 1 1 d .
H24A H 1.2326 0.1500 0.6420 0.082 Uiso 1 1 calc GR
H24B H 1.2184 0.0917 0.6107 0.082 Uiso 1 1 calc GR
H24C H 1.1401 0.1097 0.6519 0.082 Uiso 1 1 calc GR
C25 C 1.2007(8) 0.1826(6) 0.5489(4) 0.056(3) Uani 1 1 d .
H25A H 1.1643 0.2002 0.5215 0.085 Uiso 1 1 calc GR
H25B H 1.2420 0.1515 0.5360 0.085 Uiso 1 1 calc GR
H25C H 1.2413 0.2121 0.5649 0.085 Uiso 1 1 calc GR
C26 C 0.9909(8) 0.2577(5) 0.5621(4) 0.054(3) Uani 1 1 d .
H26 H 1.0458 0.2822 0.5499 0.064 Uiso 1 1 calc R
C27 C 0.9544(9) 0.2213(6) 0.5176(4) 0.060(3) Uani 1 1 d .
H27A H 1.0088 0.1997 0.5033 0.090 Uiso 1 1 calc GR
H27B H 0.9266 0.2469 0.4924 0.090 Uiso 1 1 calc GR
H27C H 0.9046 0.1941 0.5291 0.090 Uiso 1 1 calc GR
C28 C 0.9098(10) 0.2981(5) 0.5784(5) 0.067(4) Uani 1 1 d .
H28A H 0.8594 0.2758 0.5955 0.101 Uiso 1 1 calc GR
H28B H 0.8817 0.3170 0.5491 0.101 Uiso 1 1 calc GR
H28C H 0.9360 0.3274 0.6010 0.101 Uiso 1 1 calc GR
C29 C 1.0979(7) 0.2637(4) 0.6609(4) 0.041(2) Uani 1 1 d .
H29 H 1.0472 0.2930 0.6696 0.050 Uiso 1 1 calc R
C30 C 1.1827(10) 0.2979(6) 0.6367(5) 0.075(4) Uani 1 1 d .
H30A H 1.2347 0.2709 0.6275 0.112 Uiso 1 1 calc GR
H30B H 1.2078 0.3263 0.6605 0.112 Uiso 1 1 calc GR
H30C H 1.1592 0.3178 0.6069 0.112 Uiso 1 1 calc GR
C31 C 1.1322(8) 0.2383(5) 0.7098(5) 0.055(3) Uani 1 1 d .
H31A H 1.0788 0.2171 0.7254 0.083 Uiso 1 1 calc GR
H31B H 1.1534 0.2696 0.7319 0.083 Uiso 1 1 calc GR
H31C H 1.1865 0.2120 0.7036 0.083 Uiso 1 1 calc GR
C32 C 0.8886(7) 0.1981(4) 0.6798(3) 0.037(2) Uani 1 1 d .
H32A H 0.8213 0.2022 0.6673 0.045 Uiso 1 1 calc R
H32B H 0.9141 0.2374 0.6867 0.045 Uiso 1 1 calc R
C33 C 0.8881(7) 0.1632(4) 0.7272(4) 0.044(2) Uani 1 1 d .
H33A H 0.9549 0.1605 0.7406 0.052 Uiso 1 1 calc R
H33B H 0.8470 0.1826 0.7523 0.052 Uiso 1 1 calc R

loop_
_atom_site_aniso_label
_atom_site_aniso_U_11
_atom_site_aniso_U_22
_atom_site_aniso_U_33
_atom_site_aniso_U_23
_atom_site_aniso_U_13
_atom_site_aniso_U_12
U1 0.01430(11) 0.01929(11) 0.02480(12) 0.00074(10) 0.00142(10) 0.00161(9)
Rb1 0.0333(4) 0.0452(5) 0.0410(4) -0.0097(4) 0.0153(4) -0.0092(4)
Si1 0.0164(9) 0.0340(11) 0.0381(11) 0.0086(11) 0.0027(8) 0.0081(9)
Si2 0.0289(11) 0.0306(12) 0.0488(14) 0.0131(11) 0.0096(10) 0.0076(10)
Si3 0.0340(11) 0.0252(11) 0.0446(14) 0.0019(10) -0.0016(11) -0.0101(9)
N1 0.008(2) 0.036(4) 0.039(4) 0.009(3) 0.002(3) -0.001(3)
N2 0.019(3) 0.031(4) 0.037(4) 0.013(3) -0.004(3) 0.003(3)
N3 0.026(3) 0.020(3) 0.042(4) -0.001(3) 0.003(3) -0.006(3)
N4 0.029(3) 0.035(4) 0.033(4) 0.004(3) 0.002(3) 0.002(3)
N5 0.020(3) 0.031(4) 0.032(3) 0.003(3) -0.002(3) -0.001(3)
C1 0.046(6) 0.057(7) 0.047(6) 0.009(5) -0.001(5) -0.003(5)
C2 0.057(7) 0.042(6) 0.093(10) -0.011(7) 0.004(7) 0.009(6)
C3 0.048(6) 0.055(7) 0.062(7) 0.001(6) 0.002(6) -0.011(5)
C4 0.030(5) 0.070(8) 0.075(8) 0.018(7) 0.011(5) 0.020(5)
C5 0.041(7) 0.136(17) 0.133(15) 0.001(13) -0.001(8) 0.044(9)
C6 0.062(8) 0.054(8) 0.110(12) -0.003(8) 0.011(8) 0.035(7)
C7 0.031(5) 0.089(10) 0.062(7) 0.034(7) 0.005(5) 0.024(6)
C8 0.043(6) 0.105(11) 0.049(6) 0.025(7) -0.005(5) 0.024(7)
C9 0.066(9) 0.075(10) 0.150(16) 0.067(11) -0.021(10) -0.016(8)
C10 0.027(4) 0.037(5) 0.042(5) 0.002(4) 0.010(4) 0.002(4)
C11 0.028(4) 0.045(5) 0.032(4) 0.006(4) 0.006(4) 0.001(4)
C12 0.060(6) 0.024(4) 0.048(5) 0.002(4) -0.012(5) -0.010(4)
C13 0.073(8) 0.039(7) 0.113(12) -0.015(7) -0.019(8) -0.001(6)
C14 0.055(6) 0.043(6) 0.081(8) 0.004(6) -0.021(7) -0.008(6)
C15 0.036(5) 0.050(6) 0.072(7) 0.032(5) 0.009(5) 0.011(5)
C16 0.060(6) 0.054(7) 0.063(7) 0.015(6) 0.011(6) 0.008(6)
C17 0.086(8) 0.067(8) 0.100(9) 0.052(7) 0.051(8) 0.043(7)
C18 0.030(4) 0.043(6) 0.049(5) -0.001(4) 0.004(4) 0.008(4)
C19 0.028(5) 0.085(9) 0.061(7) 0.016(7) 0.001(5) -0.001(5)
C20 0.041(5) 0.057(7) 0.046(5) 0.000(5) 0.012(5) 0.008(5)
C21 0.030(4) 0.054(6) 0.031(4) 0.016(4) -0.006(4) 0.001(4)
C22 0.039(4) 0.058(6) 0.023(4) 0.008(4) -0.003(4) 0.009(5)
C23 0.032(5) 0.042(5) 0.049(5) -0.008(4) 0.013(4) -0.021(4)
C24 0.049(5) 0.038(5) 0.077(7) 0.011(6) 0.027(6) 0.010(5)
C25 0.050(6) 0.065(8) 0.054(6) 0.006(6) 0.011(5) -0.012(6)
C26 0.047(6) 0.055(7) 0.059(7) 0.010(6) -0.007(5) -0.016(5)
C27 0.062(7) 0.062(8) 0.056(7) 0.014(6) -0.013(6) 0.000(6)
C28 0.088(9) 0.034(6) 0.080(8) 0.004(6) -0.031(8) 0.000(6)
C29 0.039(5) 0.030(4) 0.056(5) -0.003(4) -0.010(5) -0.013(4)
C30 0.075(8) 0.073(9) 0.077(9) 0.000(7) -0.005(7) -0.049(8)
C31 0.058(7) 0.039(6) 0.069(7) -0.013(6) -0.017(6) -0.004(5)
C32 0.037(5) 0.027(4) 0.047(5) -0.010(4) 0.002(4) -0.006(4)
C33 0.041(5) 0.048(6) 0.042(5) -0.017(4) 0.007(5) -0.005(5)

loop_
_atom_type_symbol
_atom_type_description
_atom_type_scat_dispersion_real
_atom_type_scat_dispersion_imag
_atom_type_scat_source
C C 0.0181 0.0091 'International Tables Vol C Tables 4.2.6.8 and 6.1.1.4'
H H 0.0000 0.0000 'International Tables Vol C Tables 4.2.6.8 and 6.1.1.4'
N N 0.0311 0.0180 'International Tables Vol C Tables 4.2.6.8 and 6.1.1.4'
Si Si 0.2541 0.3302 'International Tables Vol C Tables 4.2.6.8 and 6.1.1.4'
Rb Rb -0.4688 1.6079 'International Tables Vol C Tables 4.2.6.8 and 6.1.1.4'
U U -4.3638 13.4090 'International Tables Vol C Tables 4.2.6.8 and 6.1.1.4'

loop_
_geom_angle_atom_site_label_1
_geom_angle_atom_site_label_2
_geom_angle_atom_site_label_3
_geom_angle
_geom_angle_site_symmetry_1
_geom_angle_site_symmetry_3
N1 U1 N2 109.6(2) . .
N1 U1 N4 70.4(2) . .
N2 U1 N4 70.3(2) . .
N3 U1 N1 108.7(3) . .
N3 U1 N2 109.1(3) . .
N3 U1 N4 69.9(2) . .
N5 U1 N1 107.9(2) . .
N5 U1 N2 111.6(3) . .
N5 U1 N3 109.9(3) . .
N5 U1 N4 177.9(2) . .
U1 Rb1 H5 100.6(17) 5_756 .
N5 Rb1 U1 110.56(14) . 5_756
N5 Rb1 U1 22.53(14) 5_756 5_756
N5 Rb1 N5 93.93(19) 5_756 .
N5 Rb1 H5 19.5(3) . .
N5 Rb1 H5 90(2) 5_756 .
N1 Si1 C1 111.8(4) . .
N1 Si1 C4 110.7(5) . .
N1 Si1 C7 108.1(4) . .
C1 Si1 C4 107.6(5) . .
C1 Si1 C7 107.4(6) . .
C4 Si1 C7 111.2(5) . .
N2 Si2 C12 105.4(4) . .
N2 Si2 C15 113.9(5) . .
N2 Si2 C18 112.1(4) . .
C12 Si2 C15 113.0(5) . .
C12 Si2 C18 109.6(5) . .
C15 Si2 C18 102.9(4) . .
N3 Si3 C23 105.5(4) . .
N3 Si3 C26 112.1(4) . .
N3 Si3 C29 112.7(4) . .
C23 Si3 C29 112.6(4) . .
C26 Si3 C23 107.9(5) . .
C26 Si3 C29 106.0(5) . .
Si1 N1 U1 131.4(4) . .
C10 N1 U1 112.2(5) . .
C10 N1 Si1 116.2(5) . .
Si2 N2 U1 131.5(4) . .
C21 N2 U1 110.4(5) . .
C21 N2 Si2 118.1(6) . .
Si3 N3 U1 130.4(4) . .
C32 N3 U1 112.2(5) . .
C32 N3 Si3 117.3(6) . .
C11 N4 U1 107.6(5) . .
C11 N4 C33 110.5(8) . .
C22 N4 U1 107.9(5) . .
C22 N4 C11 111.2(7) . .
C22 N4 C33 111.6(8) . .
C33 N4 U1 107.8(5) . .
U1 N5 Rb1 130.9(3) . .
U1 N5 Rb1 125.0(3) . 5_756
U1 N5 H5 142(6) . .
Rb1 N5 Rb1 86.07(19) 5_756 .
Rb1 N5 H5 75(6) . .
Rb1 N5 H5 77(6) 5_756 .
Si1 C1 H1 106.4 . .
C2 C1 Si1 111.6(8) . .
C2 C1 H1 106.4 . .
C2 C1 C3 111.6(10) . .
C3 C1 Si1 113.8(8) . .
C3 C1 H1 106.4 . .
Rb1 C2 H2A 63.6 5_756 .
Rb1 C2 H2B 97.8 5_756 .
Rb1 C2 H2C 54.8 5_756 .
C1 C2 Rb1 152.3(8) . 5_756
C1 C2 H2A 109.5 . .
C1 C2 H2B 109.5 . .
C1 C2 H2C 109.5 . .
H2A C2 H2B 109.5 . .
H2A C2 H2C 109.5 . .
H2B C2 H2C 109.5 . .
C1 C3 H3A 109.5 . .
C1 C3 H3B 109.5 . .
C1 C3 H3C 109.5 . .
H3A C3 H3B 109.5 . .
H3A C3 H3C 109.5 . .
H3B C3 H3C 109.5 . .
Si1 C4 H4 105.2 . .
C5 C4 Si1 111.6(10) . .
C5 C4 H4 105.2 . .
C6 C4 Si1 120.3(8) . .
C6 C4 H4 105.2 . .
C6 C4 C5 108.0(11) . .
C4 C5 H5A 109.5 . .
C4 C5 H5B 109.5 . .
C4 C5 H5C 109.5 . .
H5A C5 H5B 109.5 . .
H5A C5 H5C 109.5 . .
H5B C5 H5C 109.5 . .
C4 C6 H6A 109.5 . .
C4 C6 H6B 109.5 . .
C4 C6 H6C 109.5 . .
H6A C6 H6B 109.5 . .
H6A C6 H6C 109.5 . .
H6B C6 H6C 109.5 . .
Si1 C7 H7 105.9 . .
C8 C7 Si1 113.8(9) . .
C8 C7 H7 105.9 . .
C8 C7 C9 113.7(10) . .
C9 C7 Si1 110.9(10) . .
C9 C7 H7 105.9 . .
C7 C8 H8A 109.5 . .
C7 C8 H8B 109.5 . .
C7 C8 H8C 109.5 . .
H8A C8 H8B 109.5 . .
H8A C8 H8C 109.5 . .
H8B C8 H8C 109.5 . .
C7 C9 H9A 109.5 . .
C7 C9 H9B 109.5 . .
C7 C9 H9C 109.5 . .
H9A C9 H9B 109.5 . .
H9A C9 H9C 109.5 . .
H9B C9 H9C 109.5 . .
N1 C10 H10A 109.6 . .
N1 C10 H10B 109.6 . .
N1 C10 C11 110.4(7) . .
H10A C10 H10B 108.1 . .
C11 C10 H10A 109.6 . .
C11 C10 H10B 109.6 . .
N4 C11 C10 111.0(7) . .
N4 C11 H11A 109.4 . .
N4 C11 H11B 109.4 . .
C10 C11 H11A 109.4 . .
C10 C11 H11B 109.4 . .
H11A C11 H11B 108.0 . .
Si2 C12 Rb1 122.3(4) . 5_756
Si2 C12 H12 105.4 . .
C13 C12 Rb1 75.2(7) . 5_756
C13 C12 Si2 115.5(8) . .
C13 C12 H12 105.4 . .
C14 C12 Rb1 113.9(7) . 5_756
C14 C12 Si2 113.5(8) . .
C14 C12 H12 105.4 . .
C14 C12 C13 110.6(9) . .
Rb1 C13 H13A 66.3 5_756 .
Rb1 C13 H13B 66.4 5_756 .
Rb1 C13 H13C 171.2 5_756 .
C12 C13 Rb1 79.3(7) . 5_756
C12 C13 H13A 109.5 . .
C12 C13 H13B 109.5 . .
C12 C13 H13C 109.5 . .
H13A C13 H13B 109.5 . .
H13A C13 H13C 109.5 . .
H13B C13 H13C 109.5 . .
C12 C14 H14A 109.5 . .
C12 C14 H14B 109.5 . .
C12 C14 H14C 109.5 . .
H14A C14 H14B 109.5 . .
H14A C14 H14C 109.5 . .
H14B C14 H14C 109.5 . .
Si2 C15 H15 104.9 . .
C16 C15 Si2 116.0(7) . .
C16 C15 H15 104.9 . .
C17 C15 Si2 115.2(10) . .
C17 C15 H15 104.9 . .
C17 C15 C16 109.7(9) . .
C15 C16 H16A 109.5 . .
C15 C16 H16B 109.5 . .
C15 C16 H16C 109.5 . .
H16A C16 H16B 109.5 . .
H16A C16 H16C 109.5 . .
H16B C16 H16C 109.5 . .
C15 C17 H17A 109.5 . .
C15 C17 H17B 109.5 . .
C15 C17 H17C 109.5 . .
H17A C17 H17B 109.5 . .
H17A C17 H17C 109.5 . .
H17B C17 H17C 109.5 . .
Si2 C18 H18 108.1 . .
C19 C18 Si2 111.1(7) . .
C19 C18 H18 108.1 . .
C20 C18 Si2 111.8(6) . .
C20 C18 H18 108.1 . .
C20 C18 C19 109.5(9) . .
C18 C19 H19A 109.5 . .
C18 C19 H19B 109.5 . .
C18 C19 H19C 109.5 . .
H19A C19 H19B 109.5 . .
H19A C19 H19C 109.5 . .
H19B C19 H19C 109.5 . .
C18 C20 H20A 109.5 . .
C18 C20 H20B 109.5 . .
C18 C20 H20C 109.5 . .
H20A C20 H20B 109.5 . .
H20A C20 H20C 109.5 . .
H20B C20 H20C 109.5 . .
N2 C21 H21A 109.6 . .
N2 C21 H21B 109.6 . .
N2 C21 C22 110.4(7) . .
H21A C21 H21B 108.1 . .
C22 C21 H21A 109.6 . .
C22 C21 H21B 109.6 . .
N4 C22 C21 109.1(7) . .
N4 C22 H22A 109.9 . .
N4 C22 H22B 109.9 . .
C21 C22 H22A 109.9 . .
C21 C22 H22B 109.9 . .
H22A C22 H22B 108.3 . .
Si3 C23 H23 106.1 . .
C24 C23 Si3 113.7(7) . .
C24 C23 H23 106.1 . .
C24 C23 C25 109.0(8) . .
C25 C23 Si3 115.3(8) . .
C25 C23 H23 106.1 . .
C23 C24 H24A 109.5 . .
C23 C24 H24B 109.5 . .
C23 C24 H24C 109.5 . .
H24A C24 H24B 109.5 . .
H24A C24 H24C 109.5 . .
H24B C24 H24C 109.5 . .
C23 C25 H25A 109.5 . .
C23 C25 H25B 109.5 . .
C23 C25 H25C 109.5 . .
H25A C25 H25B 109.5 . .
H25A C25 H25C 109.5 . .
H25B C25 H25C 109.5 . .
Si3 C26 H26 107.6 . .
C27 C26 Si3 112.6(8) . .
C27 C26 H26 107.6 . .
C28 C26 Si3 112.6(9) . .
C28 C26 H26 107.6 . .
C28 C26 C27 108.6(10) . .
C26 C27 H27A 109.5 . .
C26 C27 H27B 109.5 . .
C26 C27 H27C 109.5 . .
H27A C27 H27B 109.5 . .
H27A C27 H27C 109.5 . .
H27B C27 H27C 109.5 . .
C26 C28 H28A 109.5 . .
C26 C28 H28B 109.5 . .
C26 C28 H28C 109.5 . .
H28A C28 H28B 109.5 . .
H28A C28 H28C 109.5 . .
H28B C28 H28C 109.5 . .
Si3 C29 H29 106.2 . .
C30 C29 Si3 111.8(8) . .
C30 C29 H29 106.2 . .
C31 C29 Si3 116.7(7) . .
C31 C29 H29 106.2 . .
C31 C29 C30 109.0(9) . .
C29 C30 H30A 109.5 . .
C29 C30 H30B 109.5 . .
C29 C30 H30C 109.5 . .
H30A C30 H30B 109.5 . .
H30A C30 H30C 109.5 . .
H30B C30 H30C 109.5 . .
C29 C31 H31A 109.5 . .
C29 C31 H31B 109.5 . .
C29 C31 H31C 109.5 . .
H31A C31 H31B 109.5 . .
H31A C31 H31C 109.5 . .
H31B C31 H31C 109.5 . .
N3 C32 H32A 109.4 . .
N3 C32 H32B 109.4 . .
N3 C32 C33 111.0(8) . .
H32A C32 H32B 108.0 . .
C33 C32 H32A 109.4 . .
C33 C32 H32B 109.4 . .
N4 C33 C32 109.8(7) . .
N4 C33 H33A 109.7 . .
N4 C33 H33B 109.7 . .
C32 C33 H33A 109.7 . .
C32 C33 H33B 109.7 . .
H33A C33 H33B 108.2 . .

loop_
_geom_bond_atom_site_label_1
_geom_bond_atom_site_label_2
_geom_bond_distance
_geom_bond_site_symmetry_2
U1 N1 2.355(5) .
U1 N2 2.356(6) .
U1 N3 2.336(7) .
U1 N4 2.668(7) .
U1 N5 2.073(7) .
Rb1 N5 2.926(7) .
Rb1 N5 2.901(7) 5_756
Rb1 H5 2.84(10) .
Si1 N1 1.719(7) .
Si1 C1 1.845(12) .
Si1 C4 1.891(11) .
Si1 C7 1.910(11) .
Si2 N2 1.711(8) .
Si2 C12 1.878(10) .
Si2 C15 1.900(11) .
Si2 C18 1.915(9) .
Si3 N3 1.719(7) .
Si3 C23 1.908(10) .
Si3 C26 1.896(12) .
Si3 C29 1.913(10) .
N1 C10 1.471(11) .
N2 C21 1.467(12) .
N3 C32 1.462(11) .
N4 C11 1.485(11) .
N4 C22 1.471(11) .
N4 C33 1.486(12) .
N5 Rb1 2.901(7) 5_756
N5 H5 0.979(10) .
C1 H1 1.0000 .
C1 C2 1.554(16) .
C1 C3 1.569(15) .
C2 Rb1 3.356(12) 5_756
C2 H2A 0.9800 .
C2 H2B 0.9800 .
C2 H2C 0.9800 .
C3 H3A 0.9800 .
C3 H3B 0.9800 .
C3 H3C 0.9800 .
C4 H4 1.0000 .
C4 C5 1.547(18) .
C4 C6 1.492(18) .
C5 H5A 0.9800 .
C5 H5B 0.9800 .
C5 H5C 0.9800 .
C6 H6A 0.9800 .
C6 H6B 0.9800 .
C6 H6C 0.9800 .
C7 H7 1.0000 .
C7 C8 1.578(17) .
C7 C9 1.58(2) .
C8 H8A 0.9800 .
C8 H8B 0.9800 .
C8 H8C 0.9800 .
C9 H9A 0.9800 .
C9 H9B 0.9800 .
C9 H9C 0.9800 .
C10 H10A 0.9900 .
C10 H10B 0.9900 .
C10 C11 1.526(13) .
C11 H11A 0.9900 .
C11 H11B 0.9900 .
C12 H12 1.0000 .
C12 C13 1.561(16) .
C12 C14 1.546(16) .
C13 H13A 0.9800 .
C13 H13B 0.9800 .
C13 H13C 0.9800 .
C14 H14A 0.9800 .
C14 H14B 0.9800 .
C14 H14C 0.9800 .
C15 H15 1.0000 .
C15 C16 1.576(15) .
C15 C17 1.517(16) .
C16 H16A 0.9800 .
C16 H16B 0.9800 .
C16 H16C 0.9800 .
C17 H17A 0.9800 .
C17 H17B 0.9800 .
C17 H17C 0.9800 .
C18 H18 1.0000 .
C18 C19 1.559(15) .
C18 C20 1.519(14) .
C19 H19A 0.9800 .
C19 H19B 0.9800 .
C19 H19C 0.9800 .
C20 H20A 0.9800 .
C20 H20B 0.9800 .
C20 H20C 0.9800 .
C21 H21A 0.9900 .
C21 H21B 0.9900 .
C21 C22 1.535(13) .
C22 H22A 0.9900 .
C22 H22B 0.9900 .
C23 H23 1.0000 .
C23 C24 1.508(15) .
C23 C25 1.554(13) .
C24 H24A 0.9800 .
C24 H24B 0.9800 .
C24 H24C 0.9800 .
C25 H25A 0.9800 .
C25 H25B 0.9800 .
C25 H25C 0.9800 .
C26 H26 1.0000 .
C26 C27 1.546(17) .
C26 C28 1.519(17) .
C27 H27A 0.9800 .
C27 H27B 0.9800 .
C27 H27C 0.9800 .
C28 H28A 0.9800 .
C28 H28B 0.9800 .
C28 H28C 0.9800 .
C29 H29 1.0000 .
C29 C30 1.553(14) .
C29 C31 1.514(15) .
C30 H30A 0.9800 .
C30 H30B 0.9800 .
C30 H30C 0.9800 .
C31 H31A 0.9800 .
C31 H31B 0.9800 .
C31 H31C 0.9800 .
C32 H32A 0.9900 .
C32 H32B 0.9900 .
C32 C33 1.509(14) .
C33 H33A 0.9900 .
C33 H33B 0.9900 .

loop_
_geom_torsion_atom_site_label_1
_geom_torsion_atom_site_label_2
_geom_torsion_atom_site_label_3
_geom_torsion_atom_site_label_4
_geom_torsion
_geom_torsion_site_symmetry_4
U1 N1 C10 C11 56.4(8) .
U1 N2 C21 C22 59.4(8) .
U1 N3 C32 C33 57.9(8) .
U1 N4 C11 C10 30.8(9) .
U1 N4 C22 C21 32.1(9) .
U1 N4 C33 C32 30.5(9) .
Si1 N1 C10 C11 -127.1(7) .
Si1 C1 C2 Rb1 1(2) 5_756
Si2 N2 C21 C22 -121.9(7) .
Si2 C12 C13 Rb1 -119.1(6) 5_756
Si3 N3 C32 C33 -126.0(7) .
N1 Si1 C1 C2 -63.1(9) .
N1 Si1 C1 C3 64.3(9) .
N1 Si1 C4 C5 178.6(10) .
N1 Si1 C4 C6 50.4(12) .
N1 C10 C11 N4 -58.6(10) .
N2 Si2 C12 Rb1 68.0(5) 5_756
N2 Si2 C12 C13 156.1(9) .
N2 Si2 C12 C14 -74.7(8) .
N2 Si2 C15 C16 52.2(11) .
N2 Si2 C15 C17 -177.6(9) .
N2 C21 C22 N4 -62.1(10) .
N3 Si3 C26 C27 -65.4(10) .
N3 Si3 C26 C28 57.7(9) .
N3 C32 C33 N4 -59.1(10) .
C1 Si1 N1 U1 99.9(6) .
C1 Si1 N1 C10 -75.6(8) .
C1 Si1 C4 C5 -58.9(12) .
C1 Si1 C4 C6 172.9(11) .
C3 C1 C2 Rb1 -128.0(17) 5_756
C4 Si1 N1 U1 -140.1(6) .
C4 Si1 N1 C10 44.3(8) .
C4 Si1 C1 C2 175.1(9) .
C4 Si1 C1 C3 -57.4(9) .
C7 Si1 N1 U1 -18.1(7) .
C7 Si1 N1 C10 166.4(7) .
C7 Si1 C1 C2 55.3(9) .
C7 Si1 C1 C3 -177.3(8) .
C7 Si1 C4 C5 58.4(12) .
C7 Si1 C4 C6 -69.7(12) .
C11 N4 C22 C21 149.9(8) .
C11 N4 C33 C32 -86.9(9) .
C12 Si2 N2 U1 -36.1(6) .
C12 Si2 N2 C21 145.6(6) .
C12 Si2 C15 C16 -68.1(11) .
C12 Si2 C15 C17 62.1(10) .
C14 C12 C13 Rb1 110.4(8) 5_756
C15 Si2 N2 U1 -160.6(5) .
C15 Si2 N2 C21 21.1(8) .
C15 Si2 C12 Rb1 -167.0(5) 5_756
C15 Si2 C12 C13 -78.9(10) .
C15 Si2 C12 C14 50.3(9) .
C18 Si2 N2 U1 83.0(6) .
C18 Si2 N2 C21 -95.3(7) .
C18 Si2 C12 Rb1 -52.9(6) 5_756
C18 Si2 C12 C13 35.2(10) .
C18 Si2 C12 C14 164.4(7) .
C18 Si2 C15 C16 173.9(9) .
C18 Si2 C15 C17 -56.0(10) .
C22 N4 C11 C10 -87.1(9) .
C22 N4 C33 C32 148.9(8) .
C23 Si3 N3 U1 -25.6(6) .
C23 Si3 N3 C32 159.2(7) .
C23 Si3 C26 C27 50.4(9) .
C23 Si3 C26 C28 173.5(8) .
C26 Si3 N3 U1 91.5(6) .
C26 Si3 N3 C32 -83.7(8) .
C29 Si3 N3 U1 -148.9(5) .
C29 Si3 N3 C32 35.9(8) .
C29 Si3 C26 C27 171.2(8) .
C29 Si3 C26 C28 -65.7(9) .
C33 N4 C11 C10 148.3(8) .
C33 N4 C22 C21 -86.2(9) .
